data_4107577
loop_
_publ_author_name
'Muhammed Yousufuddin'
'Matthias J. Gutmann'
'Jens Baldamus'
'Olivier Tardif'
'Zhaomin Hou'
'Sax A. Mason'
'Garry J. McIntyre'
'Robert Bau'

_publ_contact_author_address
;University of Southern California
Department of Chemistry
3620 McClintock Ave
SGM 418
Los Angeles, CA 90089
;
_publ_contact_author_email bau@usc.edu
_publ_contact_author_name 'Robert Bau'
_publ_contact_author_phone 213-740-2692
_publ_section_title
;
 Neutron Diffraction Studies on a 4-Coordinate Hydrogen Atom in an Yttrium
 Cluster
;
_journal_name_full 'Journal of the American Chemical Society'
_journal_page_first 3888
_journal_page_last 3891
_journal_paper_doi 10.1021/ja076520c
_journal_volume 130
_journal_year 2008
_chemical_formula_moiety Y4H8(C5Me4(SiMe3)4(THF)
_chemical_formula_sum 'C52 H100 O Si4 Y4'
_chemical_formula_weight 1209.36
_space_group_IT_number 2
_symmetry_cell_setting triclinic
_symmetry_Int_Tables_number 2
_symmetry_space_group_name_Hall '-P 1'
_symmetry_space_group_name_H-M 'P -1'
_atom_sites_solution_hydrogens geom
_atom_sites_solution_primary direct
_atom_sites_solution_secondary difmap
_audit_creation_method SHELXL-97
_cell_angle_alpha 80.526(3)
_cell_angle_beta 86.782(3)
_cell_angle_gamma 74.290(2)
_cell_formula_units_Z 2
_cell_length_a 13.009(2)
_cell_length_b 13.146(2)
_cell_length_c 19.688(4)
_cell_measurement_temperature 150(2)
_cell_volume 3196.7(9)
_computing_structure_refinement 'SHELXL-97 (Sheldrick, 1997)'
_computing_structure_solution 'SHELXS-97 (Sheldrick, 1990)'
_diffrn_ambient_temperature 150
_diffrn_measured_fraction_theta_full 0.629
_diffrn_measured_fraction_theta_max 0.629
_diffrn_radiation_probe neutron
_diffrn_radiation_type white-beam
_diffrn_radiation_wavelength 0.9-2.7
_diffrn_reflns_av_R_equivalents 0.1263
_diffrn_reflns_limit_h_max 13
_diffrn_reflns_limit_h_min -13
_diffrn_reflns_limit_k_max 13
_diffrn_reflns_limit_k_min -13
_diffrn_reflns_limit_l_max 18
_diffrn_reflns_limit_l_min -19
_diffrn_reflns_number 18589
_diffrn_reflns_theta_full 22.07
_diffrn_source reactor
_diffrn_source_type VIVALDI
_exptl_crystal_colour yellow
_exptl_crystal_description prism
_refine_diff_density_max 0.947
_refine_diff_density_min -0.732
_refine_diff_density_rms 0.160
_refine_ls_extinction_coef 0.0058(10)
_refine_ls_extinction_expression Fc^*^=kFc[1+0.001xFc^2^\l^3^/sin(2\q)]^-1/4^
_refine_ls_extinction_method SHELXL
_refine_ls_goodness_of_fit_ref 1.494
_refine_ls_hydrogen_treatment mixed
_refine_ls_matrix_type full
_refine_ls_number_parameters 1434
_refine_ls_number_reflns 18589
_refine_ls_number_restraints 264
_refine_ls_restrained_S_all 1.495
_refine_ls_R_factor_all 0.1534
_refine_ls_R_factor_gt 0.1094
_refine_ls_shift/su_max 2.964
_refine_ls_shift/su_mean 0.156
_refine_ls_structure_factor_coef Fsqd
_refine_ls_weighting_details 'calc w=1/[\s^2^(Fo^2^)+(0.1000P)^2^+0.0000P] where P=(Fo^2^+2Fc^2^)/3'
_refine_ls_weighting_scheme calc
_refine_ls_wR_factor_gt 0.2347
_refine_ls_wR_factor_ref 0.2501
_reflns_number_gt 12336
_reflns_number_total 18589
_reflns_threshold_expression >2sigma(I)
_cod_data_source_file ja076520c-file002.cif
_cod_data_source_block final_ill_dfix
_cod_database_code 4107577

loop_
_symmetry_equiv_pos_as_xyz
'x, y, z'
'-x, -y, -z'

loop_
_atom_site_label
_atom_site_type_symbol
_atom_site_fract_x
_atom_site_fract_y
_atom_site_fract_z
_atom_site_U_iso_or_equiv
_atom_site_adp_type
_atom_site_occupancy
_atom_site_symmetry_multiplicity
_atom_site_calc_flag
_atom_site_refinement_flags
_atom_site_disorder_assembly
_atom_site_disorder_group
Y1 Y 0.3505(2) 0.2787(2) 0.6668(2) 0.0280(10) Uani 1 1 d . L .
Y2 Y 0.3134(2) 0.2617(2) 0.8541(2) 0.0273(10) Uani 1 1 d . . .
Y3 Y 0.0882(2) 0.3226(2) 0.7566(2) 0.0246(10) Uani 1 1 d . . .
Y4 Y 0.2264(3) 0.5120(2) 0.7523(2) 0.0309(11) Uani 1 1 d . . .
Si1 Si 0.5154(5) -0.0154(5) 0.6478(4) 0.034(2) Uani 1 1 d . . .
Si2 Si 0.2979(5) 0.3339(4) 1.0441(4) 0.036(2) Uani 1 1 d D . .
Si3 Si -0.0235(5) 0.0671(5) 0.8079(4) 0.036(2) Uani 1 1 d . . .
Si4 Si 0.0680(5) 0.7537(4) 0.6243(4) 0.045(2) Uani 1 1 d D . .
O1 O 0.5009(4) 0.3304(3) 0.6994(3) 0.0410(16) Uani 1 1 d D L .
C1 C 0.4482(3) 0.1195(3) 0.6006(2) 0.0298(12) Uani 1 1 d D . .
C2 C 0.4934(3) 0.2061(3) 0.5718(2) 0.0359(13) Uani 1 1 d D . .
C3 C 0.4112(3) 0.2887(3) 0.5355(2) 0.0338(12) Uani 1 1 d D . .
C4 C 0.3160(3) 0.2552(3) 0.5409(2) 0.0333(13) Uani 1 1 d D . .
C5 C 0.3386(3) 0.1506(2) 0.5798(2) 0.0280(12) Uani 1 1 d D . .
C6 C 0.6083(4) 0.2060(6) 0.5710(5) 0.0497(18) Uani 1 1 d . . .
H6A H 0.6190(9) 0.2802(15) 0.5499(9) 0.113(6) Uani 1 1 d . . .
H6B H 0.6577(11) 0.1477(14) 0.5393(10) 0.110(6) Uani 1 1 d . . .
H6C H 0.6427(10) 0.1861(12) 0.6218(9) 0.084(4) Uani 1 1 d . . .
C7 C 0.4246(3) 0.3898(3) 0.4902(2) 0.0541(17) Uani 1 1 d D . .
H7A H 0.3510(10) 0.4522(9) 0.4889(11) 0.035(8) Uiso 0.42(4) 1 d PD A 1
H7B H 0.445(2) 0.3743(11) 0.4382(5) 0.048(9) Uiso 0.42(4) 1 d PD A 1
H7C H 0.4868(16) 0.4175(15) 0.5087(10) 0.063(10) Uiso 0.42(4) 1 d PD A 1
H7D H 0.5085(7) 0.3886(14) 0.4847(12) 0.087(8) Uiso 0.58(4) 1 d PD A 2
H7E H 0.3838(17) 0.4603(7) 0.5110(9) 0.076(7) Uiso 0.58(4) 1 d PD A 2
H7F H 0.3944(19) 0.3946(13) 0.4395(6) 0.070(7) Uiso 0.58(4) 1 d PD A 2
C8 C 0.2115(6) 0.3166(5) 0.5054(5) 0.044(2) Uani 1 1 d . . .
H8A H 0.2134(14) 0.3135(12) 0.4550(13) 0.113(8) Uani 1 1 d . . .
H8B H 0.1915(10) 0.4000(11) 0.5120(8) 0.116(6) Uani 1 1 d . . .
H8C H 0.1488(11) 0.2885(12) 0.5265(9) 0.105(6) Uani 1 1 d . . .
C9 C 0.2624(3) 0.0809(3) 0.5902(2) 0.0389(15) Uani 1 1 d D . .
H9A H 0.2860(16) 0.0178(15) 0.6336(10) 0.058(8) Uiso 0.44(3) 1 d PD B 1
H9B H 0.2633(19) 0.0430(19) 0.5453(8) 0.069(9) Uiso 0.44(3) 1 d PD B 1
H9C H 0.1818(7) 0.1256(11) 0.5992(16) 0.079(10) Uiso 0.44(3) 1 d PD B 1
H9D H 0.1895(9) 0.1189(10) 0.5622(10) 0.052(6) Uiso 0.56(3) 1 d PD B 2
H9E H 0.2393(14) 0.0669(15) 0.6442(5) 0.062(7) Uiso 0.56(3) 1 d PD B 2
H9F H 0.2976(9) 0.0052(8) 0.5740(10) 0.045(6) Uiso 0.56(3) 1 d PD B 2
C10 C 0.4309(6) -0.0604(5) 0.7219(4) 0.0499(17) Uani 1 1 d . . .
H10A H 0.4012(16) 0.0009(13) 0.7559(12) 0.142(8) Uani 1 1 d . . .
H10B H 0.4843(11) -0.1286(9) 0.7551(7) 0.098(4) Uani 1 1 d . . .
H10C H 0.3704(15) -0.0850(13) 0.7085(8) 0.093(5) Uani 1 1 d . . .
C11 C 0.6447(6) -0.0203(7) 0.6870(6) 0.075(2) Uani 1 1 d . . .
H11A H 0.7095(10) -0.0062(11) 0.6481(10) 0.109(6) Uani 1 1 d . . .
H11B H 0.6767(11) -0.0978(12) 0.7151(9) 0.112(5) Uani 1 1 d . . .
H11C H 0.6383(13) 0.0379(15) 0.7178(10) 0.108(7) Uani 1 1 d . . .
C12 C 0.5432(8) -0.1155(6) 0.5875(5) 0.059(2) Uani 1 1 d . . .
H12A H 0.4699(16) -0.1190(11) 0.5655(9) 0.104(5) Uani 1 1 d . . .
H12B H 0.5752(12) -0.1919(12) 0.6130(8) 0.101(5) Uani 1 1 d . . .
H12C H 0.5946(18) -0.0973(13) 0.5453(11) 0.111(6) Uani 1 1 d . . .
C13 C 0.3523(3) 0.2354(2) 0.9843(2) 0.0261(12) Uani 1 1 d D . .
C14 C 0.4563(3) 0.2107(3) 0.9523(2) 0.0305(12) Uani 1 1 d D . .
C15 C 0.4690(3) 0.1146(3) 0.9233(2) 0.0380(14) Uani 1 1 d D . .
C16 C 0.3750(3) 0.0791(3) 0.9385(2) 0.0363(14) Uani 1 1 d D . .
C17 C 0.3044(3) 0.1518(3) 0.9763(2) 0.0297(13) Uani 1 1 d D . .
C18 C 0.5416(5) 0.2681(6) 0.9519(5) 0.0459(19) Uani 1 1 d . . .
H18A H 0.5689(10) 0.2663(10) 1.0025(9) 0.075(4) Uani 1 1 d . . .
H18B H 0.5122(9) 0.3540(10) 0.9318(8) 0.095(5) Uani 1 1 d . . .
H18C H 0.6057(15) 0.2373(12) 0.9205(11) 0.100(6) Uani 1 1 d . . .
C19 C 0.5672(5) 0.0525(5) 0.8897(5) 0.0468(18) Uani 1 1 d . . .
H19A H 0.6311(12) 0.0945(11) 0.8813(8) 0.099(5) Uani 1 1 d . . .
H19B H 0.5517(13) 0.0342(12) 0.8406(13) 0.108(6) Uani 1 1 d . . .
H19C H 0.5992(11) -0.0246(11) 0.9222(7) 0.107(5) Uani 1 1 d . . .
C20 C 0.3586(4) -0.0210(3) 0.9190(2) 0.0547(17) Uani 1 1 d D . .
H20A H 0.4244(12) -0.0572(13) 0.8865(11) 0.088(10) Uiso 0.48(2) 1 d PD C 1
H20B H 0.2865(11) -0.0050(9) 0.8892(10) 0.049(6) Uiso 0.48(2) 1 d PD C 1
H20C H 0.3529(16) -0.0793(9) 0.9631(6) 0.058(7) Uiso 0.48(2) 1 d PD C 1
H20D H 0.4242(10) -0.0888(7) 0.9389(10) 0.057(6) Uiso 0.52(2) 1 d PD C 2
H20E H 0.3558(17) -0.0176(11) 0.8643(4) 0.071(8) Uiso 0.52(2) 1 d PD C 2
H20F H 0.2856(10) -0.0367(12) 0.9419(10) 0.064(7) Uiso 0.52(2) 1 d PD C 2
C21 C 0.1983(3) 0.1385(3) 1.0059(2) 0.0423(15) Uani 1 1 d D . .
H21A H 0.1833(13) 0.164(2) 1.0556(7) 0.057(9) Uiso 0.43(3) 1 d PD D 1
H21B H 0.1988(13) 0.0540(8) 1.0134(13) 0.068(9) Uiso 0.43(3) 1 d PD D 1
H21C H 0.1332(8) 0.1809(17) 0.9724(8) 0.053(8) Uiso 0.43(3) 1 d PD D 1
H21D H 0.1372(8) 0.2135(8) 0.9990(10) 0.067(7) Uiso 0.57(3) 1 d PD D 2
H21E H 0.2052(11) 0.1091(16) 1.0607(4) 0.068(7) Uiso 0.57(3) 1 d PD D 2
H21F H 0.1722(11) 0.0819(12) 0.9820(9) 0.067(6) Uiso 0.57(3) 1 d PD D 2
C22 C 0.1536(5) 0.4072(6) 1.0241(6) 0.051(2) Uani 1 1 d . . .
H22A H 0.1413(11) 0.4359(14) 0.9740(11) 0.101(6) Uani 1 1 d . . .
H22B H 0.1271(13) 0.4737(14) 1.0472(10) 0.129(8) Uani 1 1 d . . .
H22C H 0.1002(11) 0.3574(14) 1.0383(9) 0.112(6) Uani 1 1 d . . .
C23 C 0.3702(7) 0.4390(6) 1.0415(5) 0.063(2) Uani 1 1 d . . .
H23A H 0.4525(12) 0.4071(11) 1.0585(7) 0.091(4) Uani 1 1 d . . .
H23B H 0.3304(14) 0.4973(13) 1.0703(11) 0.113(7) Uani 1 1 d . . .
H23C H 0.3757(11) 0.4826(11) 0.9859(10) 0.096(5) Uani 1 1 d . . .
C24 C 0.3093(4) 0.2583(3) 1.1349(3) 0.0588(17) Uani 1 1 d D . .
H24A H 0.2367(15) 0.238(3) 1.1518(10) 0.11(2) Uiso 0.26(3) 1 d PD E 1
H24B H 0.325(3) 0.3096(14) 1.1696(7) 0.047(13) Uiso 0.26(3) 1 d PD E 1
H24C H 0.374(2) 0.1874(15) 1.1396(9) 0.054(16) Uiso 0.26(3) 1 d PD E 1
H24D H 0.2743(12) 0.1911(10) 1.1386(7) 0.079(6) Uiso 0.74(3) 1 d PD E 2
H24E H 0.2687(14) 0.3068(10) 1.1716(6) 0.090(7) Uiso 0.74(3) 1 d PD E 2
H24F H 0.3930(7) 0.2251(13) 1.1480(7) 0.083(6) Uiso 0.74(3) 1 d PD E 2
C25 C -0.0558(3) 0.2156(3) 0.7758(2) 0.0273(13) Uani 1 1 d D . .
C26 C -0.0629(3) 0.2603(3) 0.7043(2) 0.0295(14) Uani 1 1 d D . .
C27 C -0.0995(3) 0.3735(3) 0.6982(2) 0.0339(15) Uani 1 1 d D . .
C28 C -0.1191(3) 0.4001(3) 0.7666(3) 0.0298(14) Uani 1 1 d D . .
C29 C -0.0925(3) 0.3027(3) 0.8144(2) 0.0301(14) Uani 1 1 d D . .
C30 C -0.0418(5) 0.2002(5) 0.6421(4) 0.0386(16) Uani 1 1 d . . .
H30A H -0.1155(10) 0.1954(14) 0.6226(9) 0.123(6) Uani 1 1 d . . .
H30B H 0.0056(12) 0.1251(12) 0.6534(6) 0.086(4) Uani 1 1 d . . .
H30C H -0.0105(14) 0.2423(12) 0.6002(8) 0.089(5) Uani 1 1 d . . .
C31 C -0.1169(3) 0.4508(3) 0.6320(2) 0.0398(14) Uani 1 1 d D . .
H31A H -0.0449(9) 0.4701(18) 0.6111(9) 0.073(10) Uiso 0.40(3) 1 d PD F 1
H31B H -0.1743(17) 0.5257(9) 0.6393(8) 0.067(9) Uiso 0.40(3) 1 d PD F 1
H31C H -0.1491(18) 0.4191(13) 0.5925(6) 0.050(8) Uiso 0.40(3) 1 d PD F 1
H31D H -0.0531(11) 0.4267(12) 0.5944(6) 0.066(7) Uiso 0.60(3) 1 d PD F 2
H31E H -0.1191(16) 0.5304(7) 0.6389(7) 0.070(7) Uiso 0.60(3) 1 d PD F 2
H31F H -0.1910(10) 0.4527(14) 0.6082(8) 0.073(7) Uiso 0.60(3) 1 d PD F 2
C32 C -0.1658(5) 0.5090(4) 0.7831(4) 0.0388(15) Uani 1 1 d . . .
H32A H -0.2468(13) 0.5201(9) 0.8010(11) 0.132(7) Uani 1 1 d . . .
H32B H -0.1642(11) 0.5702(10) 0.7422(9) 0.094(5) Uani 1 1 d . . .
H32C H -0.1254(11) 0.5251(8) 0.8261(8) 0.083(4) Uani 1 1 d . . .
C33 C -0.1055(3) 0.2974(3) 0.8916(3) 0.0375(14) Uani 1 1 d D . .
H33A H -0.1677(11) 0.2585(14) 0.9102(6) 0.066(7) Uiso 0.59(4) 1 d PD G 1
H33B H -0.1309(17) 0.3776(7) 0.9048(6) 0.081(8) Uiso 0.59(4) 1 d PD G 1
H33C H -0.0338(9) 0.2540(15) 0.9189(6) 0.082(8) Uiso 0.59(4) 1 d PD G 1
H33D H -0.1878(8) 0.309(2) 0.9070(7) 0.081(12) Uiso 0.41(4) 1 d PD G 2
H33E H -0.060(2) 0.2202(11) 0.9179(7) 0.073(12) Uiso 0.41(4) 1 d PD G 2
H33F H -0.075(2) 0.3573(15) 0.9095(7) 0.056(10) Uiso 0.41(4) 1 d PD G 2
C34 C 0.1079(5) -0.0059(4) 0.7721(5) 0.056(2) Uani 1 1 d . . .
H34A H 0.1086(16) 0.0032(15) 0.7161(12) 0.128(9) Uani 1 1 d . . .
H34B H 0.1250(9) -0.0891(9) 0.7916(8) 0.108(5) Uani 1 1 d . . .
H34C H 0.1701(11) 0.0194(11) 0.7869(10) 0.110(6) Uani 1 1 d . . .
C35 C -0.0185(7) 0.0336(6) 0.9035(6) 0.058(3) Uani 1 1 d . . .
H35A H 0.0474(13) 0.0624(11) 0.9235(8) 0.114(6) Uani 1 1 d . . .
H35B H 0.0044(11) -0.0567(9) 0.9176(7) 0.098(4) Uani 1 1 d . . .
H35C H -0.081(2) 0.0588(15) 0.9280(11) 0.100(7) Uani 1 1 d . . .
C36 C -0.1361(7) 0.0195(6) 0.7788(6) 0.061(3) Uani 1 1 d . . .
H36A H -0.2103(15) 0.0599(14) 0.7993(10) 0.111(6) Uani 1 1 d . . .
H36B H -0.1281(14) -0.0629(12) 0.7995(10) 0.140(7) Uani 1 1 d . . .
H36C H -0.1403(17) 0.0284(18) 0.7253(15) 0.128(9) Uani 1 1 d . . .
C37 C 0.1486(3) 0.7132(3) 0.7045(3) 0.0382(15) Uani 1 1 d D . .
C38 C 0.2614(3) 0.7001(3) 0.7055(2) 0.0339(14) Uani 1 1 d D . .
C39 C 0.2943(4) 0.6780(3) 0.7754(3) 0.0523(17) Uani 1 1 d D . .
C40 C 0.2022(4) 0.6774(3) 0.8186(2) 0.0567(19) Uani 1 1 d D . .
C41 C 0.1127(3) 0.6997(3) 0.7751(3) 0.0426(15) Uani 1 1 d D . .
C42 C 0.3332(6) 0.7153(5) 0.6452(5) 0.065(2) Uani 1 1 d . . .
H42A H 0.3236(11) 0.7980(10) 0.6252(9) 0.119(6) Uani 1 1 d . . .
H42B H 0.3146(15) 0.6797(14) 0.5993(9) 0.117(6) Uani 1 1 d . . .
H42C H 0.4169(14) 0.6832(11) 0.6579(8) 0.100(5) Uani 1 1 d . . .
C43 C 0.4030(7) 0.6649(7) 0.8016(6) 0.087(3) Uani 1 1 d . . .
H43A H 0.4094(13) 0.7317(12) 0.8230(10) 0.115(6) Uani 1 1 d . . .
H43B H 0.4670(15) 0.6608(19) 0.7594(14) 0.147(10) Uani 1 1 d . . .
H43C H 0.4306(14) 0.5933(15) 0.8368(11) 0.149(8) Uani 1 1 d . . .
C44 C 0.2010(6) 0.6658(4) 0.8958(3) 0.094(3) Uani 1 1 d D . .
H44A H 0.1187(10) 0.680(3) 0.9155(8) 0.133(19) Uiso 0.43(4) 1 d PD H 1
H44B H 0.233(2) 0.7249(15) 0.9130(7) 0.078(11) Uiso 0.43(4) 1 d PD H 1
H44C H 0.244(2) 0.5879(10) 0.9199(7) 0.085(11) Uiso 0.43(4) 1 d PD H 1
H44D H 0.2825(9) 0.6326(18) 0.9152(7) 0.107(11) Uiso 0.57(4) 1 d PD H 2
H44E H 0.1560(17) 0.6110(15) 0.9197(7) 0.114(11) Uiso 0.57(4) 1 d PD H 2
H44F H 0.1678(16) 0.7407(8) 0.9142(6) 0.077(8) Uiso 0.57(4) 1 d PD H 2
C45 C 0.0018(4) 0.7080(3) 0.8035(3) 0.067(2) Uani 1 1 d D . .
H45A H -0.0575(10) 0.728(3) 0.7643(8) 0.102(14) Uiso 0.39(4) 1 d PD I 1
H45B H -0.0192(15) 0.7675(19) 0.8379(15) 0.081(13) Uiso 0.39(4) 1 d PD I 1
H45C H -0.0040(12) 0.6330(11) 0.8348(13) 0.054(10) Uiso 0.39(4) 1 d PD I 1
H45D H 0.0031(13) 0.670(3) 0.8565(7) 0.160(15) Uiso 0.61(4) 1 d PD I 2
H45E H -0.0426(11) 0.670(2) 0.7744(11) 0.093(9) Uiso 0.61(4) 1 d PD I 2
H45F H -0.0443(12) 0.7905(8) 0.7999(16) 0.132(11) Uiso 0.61(4) 1 d PD I 2
C46 C 0.1060(7) 0.6526(6) 0.5645(4) 0.061(2) Uani 1 1 d . . .
H46A H 0.185(3) 0.630(2) 0.5476(15) 0.193(13) Uani 1 1 d . . .
H46B H 0.0535(16) 0.6785(12) 0.5205(10) 0.128(6) Uani 1 1 d . . .
H46C H 0.0921(15) 0.5786(12) 0.5899(9) 0.111(5) Uani 1 1 d . . .
C47 C 0.0832(5) 0.8855(3) 0.5782(3) 0.098(3) Uani 1 1 d D . .
H47A H 0.1648(10) 0.8900(15) 0.5781(17) 0.074(11) Uiso 0.42(4) 1 d PD J 1
H47B H 0.035(2) 0.9497(9) 0.6049(12) 0.071(11) Uiso 0.42(4) 1 d PD J 1
H47C H 0.057(3) 0.9014(15) 0.5258(7) 0.065(10) Uiso 0.42(4) 1 d PD J 1
H47D H 0.1548(18) 0.8715(13) 0.5444(15) 0.123(14) Uiso 0.58(4) 1 d PD J 2
H47E H 0.093(3) 0.9377(12) 0.6117(8) 0.091(9) Uiso 0.58(4) 1 d PD J 2
H47F H 0.0161(17) 0.9247(15) 0.5446(14) 0.104(10) Uiso 0.58(4) 1 d PD J 2
C48 C -0.0775(6) 0.7739(9) 0.6404(6) 0.090(3) Uani 1 1 d . . .
H48A H -0.1008(11) 0.7047(17) 0.6638(11) 0.130(7) Uani 1 1 d . . .
H48B H -0.1216(14) 0.8017(14) 0.5930(10) 0.133(7) Uani 1 1 d . . .
H48C H -0.1117(11) 0.8336(14) 0.6744(11) 0.128(7) Uani 1 1 d . . .
C49 C 0.5259(3) 0.4279(3) 0.6676(3) 0.060(2) Uani 1 1 d D . .
H49A H 0.533(3) 0.430(2) 0.6138(6) 0.155(16) Uiso 0.76(3) 1 d PD K 1
H49B H 0.4668(10) 0.4915(10) 0.6839(10) 0.077(6) Uiso 0.76(3) 1 d PD K 1
H49C H 0.493(4) 0.445(4) 0.6165(11) 0.019(10) Uiso 0.24(3) 1 d PD K 2
H49D H 0.471(2) 0.487(3) 0.633(3) 0.031(13) Uiso 0.24(3) 1 d PD K 2
C50A C 0.6059(9) 0.4494(9) 0.7123(7) 0.047(6) Uiso 0.39(2) 1 d PD L 1
H50A H 0.572(2) 0.5066(15) 0.7444(12) 0.7(3) Uiso 0.39(2) 1 d PD L 1
H50B H 0.6705(13) 0.4698(19) 0.6814(10) 0.070(11) Uiso 0.39(2) 1 d PD L 1
C50B C 0.6347(6) 0.4202(7) 0.6907(5) 0.066(5) Uiso 0.61(2) 1 d PD L 2
H50C H 0.6459(12) 0.5000(10) 0.6920(8) 0.068(7) Uiso 0.61(2) 1 d PD L 2
H50D H 0.6968(8) 0.3767(14) 0.6616(8) 0.120(9) Uiso 0.61(2) 1 d PD L 2
C51A C 0.6561(11) 0.3394(11) 0.7575(7) 0.028(7) Uiso 0.32(3) 1 d PD L 1
H51A H 0.7333(8) 0.3039(14) 0.7378(17) 0.073(12) Uiso 0.32(3) 1 d PD L 1
H51B H 0.664(3) 0.3560(19) 0.8087(8) 0.14(3) Uiso 0.32(3) 1 d PD L 1
C51B C 0.6264(9) 0.3671(8) 0.7650(5) 0.077(4) Uiso 0.68(3) 1 d PD L 2
H51C H 0.7051(12) 0.3298(12) 0.7857(9) 0.083(7) Uiso 0.68(3) 1 d PD L 2
H51D H 0.5789(17) 0.4181(12) 0.7975(8) 0.151(11) Uiso 0.68(3) 1 d PD L 2
C52 C 0.5759(3) 0.2784(3) 0.7537(3) 0.058(2) Uani 1 1 d D . .
H52A H 0.5362(8) 0.2598(11) 0.8003(5) 0.079(5) Uani 1 1 d D . .
H52B H 0.6229(12) 0.2073(11) 0.7365(8) 0.155(8) Uani 1 1 d D . .
H1 H 0.2544(5) 0.3398(5) 0.7518(5) 0.039(2) Uani 1 1 d . . .
H2 H 0.1573(6) 0.4019(6) 0.8370(5) 0.047(2) Uani 1 1 d . . .
H3 H 0.3514(7) 0.4178(6) 0.8251(5) 0.050(3) Uani 1 1 d . . .
H4 H 0.0835(7) 0.4854(6) 0.7189(5) 0.046(3) Uani 1 1 d . . .
H5 H 0.1821(6) 0.2043(5) 0.8338(5) 0.049(3) Uani 1 1 d . . .
H6 H 0.1855(6) 0.2637(6) 0.6729(5) 0.053(3) Uani 1 1 d . . .
H7 H 0.3894(7) 0.1843(6) 0.7684(5) 0.049(3) Uani 1 1 d . . .
H8 H 0.2967(7) 0.4538(6) 0.6575(5) 0.051(3) Uani 1 1 d . . .

loop_
_atom_site_aniso_label
_atom_site_aniso_U_11
_atom_site_aniso_U_22
_atom_site_aniso_U_33
_atom_site_aniso_U_23
_atom_site_aniso_U_13
_atom_site_aniso_U_12
Y1 0.0327(19) 0.0236(16) 0.026(3) -0.0028(15) 0.0007(17) -0.0049(14)
Y2 0.0270(17) 0.0231(15) 0.029(3) 0.0008(15) -0.0034(17) -0.0035(13)
Y3 0.0275(17) 0.0230(16) 0.022(3) -0.0050(15) -0.0033(17) -0.0024(13)
Y4 0.0359(17) 0.0128(14) 0.042(3) 0.0016(15) -0.0086(18) -0.0051(13)
Si1 0.038(4) 0.030(3) 0.027(6) -0.009(3) -0.003(4) 0.008(3)
Si2 0.057(4) 0.029(3) 0.021(6) -0.008(3) -0.005(4) -0.002(3)
Si3 0.032(4) 0.033(3) 0.044(7) 0.004(3) 0.004(4) -0.016(3)
Si4 0.062(5) 0.020(3) 0.048(7) 0.000(3) -0.022(4) -0.001(3)
O1 0.042(3) 0.036(3) 0.047(5) 0.000(2) -0.013(3) -0.016(2)
C1 0.033(2) 0.029(2) 0.028(4) -0.0105(19) 0.003(2) -0.0083(17)
C2 0.041(2) 0.038(2) 0.030(4) -0.002(2) 0.008(2) -0.0158(19)
C3 0.048(3) 0.031(2) 0.022(4) -0.005(2) 0.007(2) -0.0122(19)
C4 0.042(2) 0.033(2) 0.024(4) -0.004(2) -0.004(2) -0.0059(18)
C5 0.031(2) 0.026(2) 0.028(4) -0.0067(19) 0.001(2) -0.0072(16)
C6 0.035(3) 0.063(4) 0.054(7) -0.013(4) 0.009(4) -0.016(3)
H6A 0.058(7) 0.121(12) 0.167(18) 0.004(11) 0.004(8) -0.052(8)
H6B 0.068(8) 0.110(10) 0.159(19) -0.065(11) 0.017(9) -0.014(8)
H6C 0.057(7) 0.158(12) 0.049(12) -0.024(9) 0.006(8) -0.044(7)
C7 0.093(4) 0.033(3) 0.038(5) 0.010(3) 0.017(3) -0.034(3)
C8 0.047(4) 0.037(4) 0.037(7) 0.005(4) -0.012(4) 0.003(3)
H8A 0.114(13) 0.086(9) 0.12(2) -0.011(12) -0.069(15) 0.017(7)
H8B 0.096(9) 0.054(8) 0.192(18) -0.021(8) -0.071(10) 0.008(6)
H8C 0.050(7) 0.114(10) 0.128(17) 0.046(9) -0.044(8) -0.014(7)
C9 0.039(3) 0.041(2) 0.044(5) -0.010(2) 0.004(3) -0.022(2)
C10 0.076(4) 0.032(3) 0.032(6) -0.002(3) 0.008(4) -0.002(3)
H10A 0.198(17) 0.054(8) 0.15(2) -0.014(10) 0.099(14) -0.016(8)
H10B 0.135(10) 0.052(6) 0.086(12) 0.027(7) -0.041(9) -0.006(6)
H10C 0.123(12) 0.126(11) 0.032(11) -0.002(8) 0.025(9) -0.046(10)
C11 0.046(4) 0.064(5) 0.103(8) 0.001(5) -0.021(5) 0.002(4)
H11A 0.038(6) 0.121(10) 0.157(18) -0.004(10) 0.017(8) -0.016(7)
H11B 0.097(9) 0.075(8) 0.138(15) 0.032(9) -0.034(9) 0.000(7)
H11C 0.105(12) 0.106(11) 0.132(18) -0.030(11) -0.060(11) -0.042(9)
C12 0.089(6) 0.045(4) 0.040(7) -0.021(4) 0.018(5) -0.007(4)
H12A 0.113(11) 0.093(9) 0.121(17) -0.058(8) 0.012(11) -0.032(8)
H12B 0.139(11) 0.050(7) 0.097(13) -0.024(7) 0.019(9) 0.006(7)
H12C 0.159(16) 0.096(10) 0.080(18) -0.050(10) 0.032(12) -0.020(10)
C13 0.027(2) 0.0260(19) 0.023(4) -0.0017(18) -0.004(2) -0.0033(16)
C14 0.031(2) 0.035(2) 0.020(4) -0.001(2) -0.005(2) -0.0004(17)
C15 0.039(3) 0.031(2) 0.030(4) 0.007(2) -0.009(2) 0.0095(19)
C16 0.046(3) 0.025(2) 0.033(4) 0.000(2) -0.006(2) -0.003(2)
C17 0.033(2) 0.029(2) 0.025(4) 0.003(2) -0.003(2) -0.0084(19)
C18 0.032(3) 0.063(4) 0.043(7) 0.011(3) -0.008(4) -0.023(3)
H18A 0.074(7) 0.114(9) 0.055(12) -0.004(8) -0.015(9) -0.057(6)
H18B 0.079(7) 0.065(8) 0.138(14) 0.027(7) -0.020(7) -0.034(6)
H18C 0.071(9) 0.103(10) 0.15(2) -0.042(10) -0.019(10) -0.040(8)
C19 0.042(4) 0.052(4) 0.018(6) 0.004(4) 0.007(3) 0.028(3)
H19A 0.068(8) 0.091(8) 0.135(16) -0.043(8) 0.018(8) -0.004(7)
H19B 0.087(10) 0.104(10) 0.105(19) -0.050(11) -0.001(11) 0.043(7)
H19C 0.115(10) 0.090(9) 0.060(12) 0.006(8) 0.027(8) 0.048(7)
C20 0.122(5) 0.021(2) 0.018(5) -0.006(2) -0.023(3) -0.008(3)
C21 0.041(3) 0.060(3) 0.029(5) 0.000(3) 0.010(2) -0.026(2)
C22 0.050(4) 0.046(4) 0.044(7) -0.013(4) 0.006(4) 0.012(3)
H22A 0.085(9) 0.123(12) 0.075(16) -0.016(12) -0.029(10) 0.015(8)
H22B 0.140(12) 0.086(9) 0.132(19) -0.067(10) -0.065(11) 0.060(9)
H22C 0.062(7) 0.116(11) 0.151(18) -0.007(10) 0.007(8) -0.018(8)
C23 0.095(5) 0.043(4) 0.053(7) -0.012(4) -0.017(5) -0.017(4)
H23A 0.085(9) 0.103(8) 0.093(13) -0.022(7) -0.027(8) -0.033(7)
H23B 0.142(12) 0.062(8) 0.15(2) -0.041(10) -0.022(11) -0.025(8)
H23C 0.125(10) 0.076(7) 0.090(15) 0.023(10) -0.010(10) -0.050(7)
C24 0.098(4) 0.037(3) 0.017(5) -0.006(2) 0.000(3) 0.022(3)
C25 0.028(2) 0.029(2) 0.023(4) 0.004(2) 0.002(2) -0.0092(17)
C26 0.026(2) 0.021(2) 0.043(5) -0.007(2) -0.001(2) -0.0080(16)
C27 0.022(2) 0.028(2) 0.050(5) -0.003(2) -0.005(2) -0.0054(16)
C28 0.026(2) 0.024(2) 0.041(5) -0.010(2) -0.004(2) -0.0045(16)
C29 0.024(2) 0.025(2) 0.042(5) -0.014(2) 0.006(2) -0.0049(16)
C30 0.041(3) 0.042(4) 0.040(6) -0.025(3) -0.003(3) -0.012(3)
H30A 0.054(7) 0.200(15) 0.148(17) -0.116(13) -0.006(8) -0.035(8)
H30B 0.143(11) 0.070(8) 0.034(10) -0.037(6) 0.000(8) 0.008(8)
H30C 0.155(13) 0.099(9) 0.023(12) -0.015(8) 0.004(9) -0.049(9)
C31 0.057(3) 0.031(2) 0.027(4) 0.011(2) -0.013(3) -0.012(2)
C32 0.032(3) 0.031(3) 0.053(6) -0.023(3) 0.004(3) 0.002(2)
H32A 0.067(9) 0.073(8) 0.27(2) -0.094(11) 0.024(11) -0.015(6)
H32B 0.146(12) 0.027(6) 0.097(14) -0.021(7) 0.030(9) 0.001(6)
H32C 0.116(10) 0.057(6) 0.084(13) -0.033(6) -0.035(9) -0.016(6)
C33 0.046(3) 0.049(3) 0.018(4) -0.016(2) 0.015(2) -0.012(2)
C34 0.059(4) 0.027(4) 0.076(8) -0.010(3) 0.000(4) -0.001(3)
H34A 0.146(15) 0.134(14) 0.045(15) -0.003(11) 0.029(12) 0.051(11)
H34B 0.080(8) 0.032(7) 0.191(17) -0.012(7) 0.040(8) 0.008(5)
H34C 0.045(7) 0.105(10) 0.180(19) -0.058(10) 0.012(8) 0.000(7)
C35 0.076(5) 0.045(4) 0.053(8) 0.013(4) -0.016(5) -0.024(4)
H35A 0.141(11) 0.124(10) 0.105(14) -0.002(8) -0.052(10) -0.081(10)
H35B 0.153(11) 0.045(7) 0.078(12) 0.022(6) 0.021(8) -0.017(6)
H35C 0.151(17) 0.096(12) 0.054(17) 0.033(9) -0.009(13) -0.056(12)
C36 0.049(4) 0.043(4) 0.096(9) -0.002(4) -0.026(5) -0.022(3)
H36A 0.066(9) 0.102(10) 0.19(2) -0.023(10) -0.025(10) -0.052(9)
H36B 0.169(15) 0.076(10) 0.21(2) -0.007(10) -0.059(13) -0.089(10)
H36C 0.117(14) 0.171(16) 0.14(2) -0.055(17) -0.011(16) -0.099(12)
C37 0.047(3) 0.022(2) 0.045(5) 0.001(2) -0.006(3) -0.0116(18)
C38 0.040(3) 0.0236(19) 0.041(5) 0.005(2) -0.009(3) -0.0181(17)
C39 0.066(3) 0.031(2) 0.064(5) 0.009(2) -0.027(4) -0.024(2)
C40 0.097(5) 0.015(2) 0.060(6) -0.004(2) -0.028(4) -0.015(2)
C41 0.064(3) 0.0140(19) 0.047(5) -0.004(2) 0.004(3) -0.0067(19)
C42 0.057(4) 0.035(4) 0.099(8) 0.010(4) 0.007(4) -0.018(3)
H42A 0.111(10) 0.040(7) 0.185(18) 0.027(8) 0.032(10) -0.018(6)
H42B 0.179(15) 0.162(14) 0.051(13) -0.052(10) 0.042(10) -0.102(13)
H42C 0.093(10) 0.106(9) 0.090(13) 0.012(8) -0.003(8) -0.027(8)
C43 0.084(6) 0.058(4) 0.129(9) 0.018(5) -0.064(6) -0.041(4)
H43A 0.144(13) 0.090(9) 0.134(18) -0.014(9) -0.045(12) -0.063(9)
H43B 0.080(11) 0.20(2) 0.17(2) 0.021(18) -0.063(13) -0.072(13)
H43C 0.134(13) 0.105(11) 0.20(2) 0.046(12) -0.102(13) -0.045(10)
C44 0.225(11) 0.056(4) 0.005(5) 0.008(3) -0.023(5) -0.044(5)
C45 0.063(4) 0.042(3) 0.093(7) -0.022(3) 0.037(4) -0.009(2)
C46 0.088(5) 0.055(4) 0.042(7) -0.011(4) -0.016(5) -0.016(3)
H46A 0.19(2) 0.23(3) 0.16(3) -0.16(2) 0.01(2) 0.02(2)
H46B 0.190(15) 0.107(10) 0.083(15) -0.007(9) -0.076(13) -0.020(9)
H46C 0.177(16) 0.073(8) 0.092(14) -0.044(8) 0.031(11) -0.036(9)
C47 0.167(8) 0.036(3) 0.095(7) 0.039(3) -0.066(6) -0.051(4)
C48 0.063(5) 0.085(6) 0.121(10) -0.036(6) -0.041(5) -0.001(4)
H48A 0.074(9) 0.115(12) 0.21(2) -0.031(12) -0.023(10) -0.037(9)
H48B 0.122(12) 0.147(13) 0.117(17) -0.033(11) -0.073(13) 0.003(10)
H48C 0.091(9) 0.108(11) 0.18(2) -0.072(13) -0.013(10) 0.022(8)
C49 0.066(3) 0.065(3) 0.059(6) 0.020(3) -0.030(3) -0.045(3)
C52 0.042(3) 0.036(3) 0.092(8) 0.010(3) -0.029(4) -0.010(2)
H52A 0.082(8) 0.140(11) 0.020(11) 0.024(8) -0.013(7) -0.057(8)
H52B 0.146(13) 0.111(11) 0.170(19) -0.076(11) -0.075(13) 0.080(10)
H1 0.035(4) 0.031(4) 0.048(7) 0.002(4) 0.000(4) -0.006(3)
H2 0.053(5) 0.051(4) 0.038(8) -0.012(4) -0.004(4) -0.013(4)
H3 0.061(5) 0.056(5) 0.039(8) -0.003(4) -0.014(5) -0.027(4)
H4 0.050(5) 0.031(4) 0.056(8) -0.004(4) -0.010(5) -0.008(3)
H5 0.047(5) 0.033(4) 0.064(9) 0.004(4) -0.011(5) -0.013(3)
H6 0.029(4) 0.059(5) 0.070(9) -0.020(5) 0.001(4) -0.006(4)
H7 0.062(5) 0.042(4) 0.037(8) 0.000(4) -0.005(5) -0.005(4)
H8 0.064(5) 0.039(4) 0.039(8) 0.013(4) -0.003(5) -0.007(4)

loop_
_atom_type_symbol
_atom_type_description
_atom_type_scat_dispersion_real
_atom_type_scat_dispersion_imag
_atom_type_scat_source
C C 0.0000 0.0000 'International Tables Vol C Tables 4.2.6.8 and 6.1.1.4'
H H 0.0000 0.0000 'International Tables Vol C Tables 4.2.6.8 and 6.1.1.4'
O O 0.0000 0.0000 'International Tables Vol C Tables 4.2.6.8 and 6.1.1.4'
Si Si 0.0000 0.0000 'International Tables Vol C Tables 4.2.6.8 and 6.1.1.4'
Y Y 0.0000 0.0000 'International Tables Vol C Tables 4.2.6.8 and 6.1.1.4'

loop_
_geom_angle_atom_site_label_1
_geom_angle_atom_site_label_2
_geom_angle_atom_site_label_3
_geom_angle
O1 Y1 C5 130.0(2)
O1 Y1 C4 124.2(2)
C5 Y1 C4 31.43(11)
O1 Y1 C1 100.18(19)
C5 Y1 C1 31.63(11)
C4 Y1 C1 52.38(13)
O1 Y1 C3 93.1(2)
C5 Y1 C3 51.49(13)
C4 Y1 C3 31.12(12)
C1 Y1 C3 51.95(13)
O1 Y1 C2 79.39(19)
C5 Y1 C2 51.73(13)
C4 Y1 C2 51.79(14)
C1 Y1 C2 31.51(11)
C3 Y1 C2 31.13(12)
O1 Y1 C49 21.04(12)
C5 Y1 C49 128.80(18)
C4 Y1 C49 111.22(17)
C1 Y1 C49 105.80(16)
C3 Y1 C49 81.35(15)
C2 Y1 C49 77.91(15)
O1 Y1 C52 18.90(12)
C5 Y1 C52 126.88(16)
C4 Y1 C52 134.02(19)
C1 Y1 C52 95.25(14)
C3 Y1 C52 104.57(17)
C2 Y1 C52 83.20(16)
C49 Y1 C52 39.91(11)
O1 Y1 Y2 77.85(17)
C5 Y1 Y2 132.96(14)
C4 Y1 Y2 157.59(15)
C1 Y1 Y2 125.89(14)
C3 Y1 Y2 170.40(15)
C2 Y1 Y2 141.40(14)
C49 Y1 Y2 90.99(14)
C52 Y1 Y2 65.87(13)
O1 Y1 Y4 77.04(16)
C5 Y1 Y4 149.94(13)
C4 Y1 Y4 126.76(13)
C1 Y1 Y4 175.94(15)
C3 Y1 Y4 124.88(13)
C2 Y1 Y4 144.43(13)
C49 Y1 Y4 70.54(12)
C52 Y1 Y4 83.04(13)
Y2 Y1 Y4 56.71(9)
O1 Y1 Y3 125.5(2)
C5 Y1 Y3 103.54(12)
C4 Y1 Y3 106.18(13)
C1 Y1 Y3 128.45(13)
C3 Y1 Y3 134.02(14)
C2 Y1 Y3 155.05(15)
C49 Y1 Y3 125.51(15)
C52 Y1 Y3 119.80(16)
Y2 Y1 Y3 55.44(9)
Y4 Y1 Y3 55.38(8)
O1 Y1 H1 92.4(3)
C5 Y1 H1 135.8(2)
C4 Y1 H1 136.4(2)
C1 Y1 H1 151.3(2)
C3 Y1 H1 153.5(2)
C2 Y1 H1 171.6(2)
C49 Y1 H1 95.2(2)
C52 Y1 H1 88.4(2)
Y2 Y1 H1 32.55(19)
Y4 Y1 H1 32.57(18)
Y3 Y1 H1 33.11(19)
O1 Y1 H6 156.5(4)
C5 Y1 H6 73.2(3)
C4 Y1 H6 77.0(3)
C1 Y1 H6 101.5(3)
C3 Y1 H6 107.4(3)
C2 Y1 H6 124.1(3)
C49 Y1 H6 150.4(3)
C52 Y1 H6 147.8(3)
Y2 Y1 H6 82.1(3)
Y4 Y1 H6 81.7(3)
Y3 Y1 H6 31.0(3)
H1 Y1 H6 64.1(3)
O1 Y1 H7 76.7(3)
C5 Y1 H7 109.0(3)
C4 Y1 H7 140.4(3)
C1 Y1 H7 94.0(3)
C3 Y1 H7 142.6(3)
C2 Y1 H7 111.7(3)
C49 Y1 H7 96.6(3)
C52 Y1 H7 58.6(3)
Y2 Y1 H7 32.3(2)
Y4 Y1 H7 88.3(3)
Y3 Y1 H7 77.0(3)
H1 Y1 H7 63.8(3)
H6 Y1 H7 92.7(4)
O1 Y1 H8 75.2(3)
C5 Y1 H8 130.7(3)
C4 Y1 H8 99.9(3)
C1 Y1 H8 143.7(3)
C3 Y1 H8 92.0(3)
C2 Y1 H8 114.7(3)
C49 Y1 H8 58.6(2)
C52 Y1 H8 90.0(2)
Y2 Y1 H8 88.9(3)
Y4 Y1 H8 32.9(3)
Y3 Y1 H8 77.4(3)
H1 Y1 H8 64.5(3)
H6 Y1 H8 92.4(3)
H7 Y1 H8 118.9(4)
C13 Y2 C17 32.04(11)
C13 Y2 C16 52.64(13)
C17 Y2 C16 31.21(12)
C13 Y2 C14 31.93(12)
C17 Y2 C14 52.24(12)
C16 Y2 C14 52.12(12)
C13 Y2 C15 52.56(13)
C17 Y2 C15 51.73(13)
C16 Y2 C15 31.25(12)
C14 Y2 C15 31.51(12)
C13 Y2 Y3 135.37(17)
C17 Y2 Y3 115.96(13)
C16 Y2 Y3 121.73(13)
C14 Y2 Y3 167.08(18)
C15 Y2 Y3 148.84(14)
C13 Y2 Y4 123.65(14)
C17 Y2 Y4 145.03(17)
C16 Y2 Y4 176.07(19)
C14 Y2 Y4 125.84(13)
C15 Y2 Y4 148.99(14)
Y3 Y2 Y4 59.44(8)
C13 Y2 Y1 161.88(15)
C17 Y2 Y1 151.24(15)
C16 Y2 Y1 122.10(16)
C14 Y2 Y1 129.96(15)
C15 Y2 Y1 112.83(16)
Y3 Y2 Y1 62.75(10)
Y4 Y2 Y1 61.82(10)
C13 Y2 H52A 97.9(2)
C17 Y2 H52A 115.1(2)
C16 Y2 H52A 94.5(2)
C14 Y2 H52A 66.9(2)
C15 Y2 H52A 65.1(2)
Y3 Y2 H52A 126.1(2)
Y4 Y2 H52A 87.2(2)
Y1 Y2 H52A 64.3(2)
C13 Y2 H1 160.0(3)
C17 Y2 H1 155.3(2)
C16 Y2 H1 146.3(3)
C14 Y2 H1 152.4(2)
C15 Y2 H1 145.0(3)
Y3 Y2 H1 39.5(2)
Y4 Y2 H1 37.2(2)
Y1 Y2 H1 32.2(2)
H52A Y2 H1 87.9(3)
C13 Y2 H2 105.2(3)
C17 Y2 H2 108.7(3)
C16 Y2 H2 136.2(3)
C14 Y2 H2 130.4(3)
C15 Y2 H2 157.6(3)
Y3 Y2 H2 43.6(2)
Y4 Y2 H2 41.5(2)
Y1 Y2 H2 89.5(3)
H52A Y2 H2 128.1(3)
H1 Y2 H2 57.3(3)
C13 Y2 H3 97.4(3)
C17 Y2 H3 129.0(3)
C16 Y2 H3 141.1(3)
C14 Y2 H3 89.1(2)
C15 Y2 H3 112.7(2)
Y3 Y2 H3 96.9(2)
Y4 Y2 H3 37.5(2)
Y1 Y2 H3 77.8(3)
H52A Y2 H3 62.3(4)
H1 Y2 H3 68.4(3)
H2 Y2 H3 69.0(3)
C13 Y2 H5 112.7(3)
C17 Y2 H5 83.9(3)
C16 Y2 H5 84.9(2)
C14 Y2 H5 134.6(3)
C15 Y2 H5 113.9(2)
Y3 Y2 H5 36.9(2)
Y4 Y2 H5 96.1(2)
Y1 Y2 H5 82.2(3)
H52A Y2 H5 139.9(4)
H1 Y2 H5 72.2(3)
H2 Y2 H5 69.1(3)
H3 Y2 H5 133.3(3)
C13 Y2 H7 134.7(2)
C17 Y2 H7 121.1(2)
C16 Y2 H7 90.3(2)
C14 Y2 H7 106.7(3)
C15 Y2 H7 82.1(2)
Y3 Y2 H7 83.7(3)
Y4 Y2 H7 93.6(2)
Y1 Y2 H7 32.5(2)
H52A Y2 H7 55.4(3)
H1 Y2 H7 63.8(3)
H2 Y2 H7 120.1(3)
H3 Y2 H7 99.3(4)
H5 Y2 H7 84.5(4)
C25 Y3 C29 31.96(12)
C25 Y3 C28 52.67(12)
C29 Y3 C28 31.70(12)
C25 Y3 C27 52.59(12)
C29 Y3 C27 52.57(13)
C28 Y3 C27 31.82(12)
C25 Y3 C26 31.63(11)
C29 Y3 C26 52.22(13)
C28 Y3 C26 52.06(13)
C27 Y3 C26 31.31(11)
C25 Y3 Y2 123.86(15)
C29 Y3 Y2 120.12(17)
C28 Y3 Y2 140.25(19)
C27 Y3 Y2 171.9(2)
C26 Y3 Y2 149.56(14)
C25 Y3 Y4 164.57(17)
C29 Y3 Y4 132.80(15)
C28 Y3 Y4 113.25(13)
C27 Y3 Y4 120.11(13)
C26 Y3 Y4 148.34(15)
Y2 Y3 Y4 61.19(8)
C25 Y3 C33 47.41(13)
C29 Y3 C33 21.61(10)
C28 Y3 C33 46.12(13)
C27 Y3 C33 72.85(14)
C26 Y3 C33 73.04(14)
Y2 Y3 C33 99.45(14)
Y4 Y3 C33 119.44(14)
C25 Y3 Y1 133.34(15)
C29 Y3 Y1 165.00(14)
C28 Y3 Y1 154.91(17)
C27 Y3 Y1 126.19(18)
C26 Y3 Y1 117.60(16)
Y2 Y3 Y1 61.81(10)
Y4 Y3 Y1 62.02(10)
C33 Y3 Y1 158.92(12)
C25 Y3 H1 154.6(2)
C29 Y3 H1 156.8(3)
C28 Y3 H1 152.0(2)
C27 Y3 H1 147.7(3)
C26 Y3 H1 149.6(3)
Y2 Y3 H1 38.5(2)
Y4 Y3 H1 38.76(19)
C33 Y3 H1 135.2(3)
Y1 Y3 H1 32.0(2)
C25 Y3 H2 128.8(3)
C29 Y3 H2 102.5(3)
C28 Y3 H2 103.9(3)
C27 Y3 H2 131.7(3)
C26 Y3 H2 154.0(3)
Y2 Y3 H2 43.0(2)
Y4 Y3 H2 42.6(2)
C33 Y3 H2 82.7(3)
Y1 Y3 H2 88.4(2)
H1 Y3 H2 56.4(3)
C25 Y3 H4 133.9(3)
C29 Y3 H4 112.1(3)
C28 Y3 H4 83.0(3)
C27 Y3 H4 83.5(2)
C26 Y3 H4 112.7(3)
Y2 Y3 H4 97.6(2)
Y4 Y3 H4 36.6(2)
C33 Y3 H4 112.3(3)
Y1 Y3 H4 81.5(3)
H1 Y3 H4 71.3(3)
H2 Y3 H4 68.0(3)
C25 Y3 H5 87.8(2)
C29 Y3 H5 93.2(3)
C28 Y3 H5 123.6(3)
C27 Y3 H5 140.3(3)
C26 Y3 H5 114.1(2)
Y2 Y3 H5 36.4(2)
Y4 Y3 H5 97.4(2)
C33 Y3 H5 77.8(3)
Y1 Y3 H5 81.1(3)
H1 Y3 H5 70.9(3)
H2 Y3 H5 68.3(3)
H4 Y3 H5 133.1(3)
C25 Y3 H6 105.2(3)
C29 Y3 H6 136.1(3)
C28 Y3 H6 130.7(3)
C27 Y3 H6 98.8(3)
C26 Y3 H6 85.6(2)
Y2 Y3 H6 89.1(2)
Y4 Y3 H6 89.0(2)
C33 Y3 H6 151.0(2)
Y1 Y3 H6 32.0(2)
H1 Y3 H6 64.0(3)
H2 Y3 H6 120.4(3)
H4 Y3 H6 93.7(4)
H5 Y3 H6 94.0(4)
C37 Y4 C41 32.14(12)
C37 Y4 C38 31.69(12)
C41 Y4 C38 52.16(13)
C37 Y4 C40 52.54(14)
C41 Y4 C40 31.32(13)
C38 Y4 C40 51.79(14)
C37 Y4 C39 52.08(13)
C41 Y4 C39 51.62(14)
C38 Y4 C39 31.07(12)
C40 Y4 C39 31.11(14)
C37 Y4 Y3 123.68(13)
C41 Y4 Y3 115.54(14)
C38 Y4 Y3 152.70(15)
C40 Y4 Y3 133.07(19)
C39 Y4 Y3 164.2(2)
C37 Y4 Y2 166.4(2)
C41 Y4 Y2 134.6(2)
C38 Y4 Y2 147.79(14)
C40 Y4 Y2 114.80(16)
C39 Y4 Y2 120.78(15)
Y3 Y4 Y2 59.37(8)
C37 Y4 C45 48.14(15)
C41 Y4 C45 22.00(11)
C38 Y4 C45 73.49(13)
C40 Y4 C45 45.80(15)
C39 Y4 C45 72.12(15)
Y3 Y4 C45 94.03(12)
Y2 Y4 C45 120.68(15)
C37 Y4 Y1 132.11(19)
C41 Y4 Y1 162.17(18)
C38 Y4 Y1 120.50(17)
C40 Y4 Y1 161.55(17)
C39 Y4 Y1 132.72(18)
Y3 Y4 Y1 62.60(9)
Y2 Y4 Y1 61.47(10)
C45 Y4 Y1 152.59(13)
C37 Y4 H1 154.4(3)
C41 Y4 H1 154.0(3)
C38 Y4 H1 152.3(3)
C40 Y4 H1 151.2(3)
C39 Y4 H1 150.5(2)
Y3 Y4 H1 39.49(19)
Y2 Y4 H1 37.0(2)
C45 Y4 H1 132.0(2)
Y1 Y4 H1 32.0(2)
C37 Y4 H2 129.3(3)
C41 Y4 H2 100.5(3)
C38 Y4 H2 149.8(3)
C40 Y4 H2 98.4(3)
C39 Y4 H2 124.4(3)
Y3 Y4 H2 43.5(2)
Y2 Y4 H2 41.7(2)
C45 Y4 H2 81.4(2)
Y1 Y4 H2 89.4(2)
H1 Y4 H2 57.4(3)
C37 Y4 H3 136.2(2)
C41 Y4 H3 119.5(3)
C38 Y4 H3 110.0(2)
C40 Y4 H3 89.3(3)
C39 Y4 H3 84.3(2)
Y3 Y4 H3 97.3(2)
Y2 Y4 H3 37.9(2)
C45 Y4 H3 121.9(3)
Y1 Y4 H3 77.7(3)
H1 Y4 H3 68.6(3)
H2 Y4 H3 69.6(3)
C37 Y4 H4 87.5(2)
C41 Y4 H4 87.9(3)
C38 Y4 H4 116.6(2)
C40 Y4 H4 116.5(3)
C39 Y4 H4 137.6(3)
Y3 Y4 H4 36.5(2)
Y2 Y4 H4 95.6(2)
C45 Y4 H4 70.7(3)
Y1 Y4 H4 81.9(3)
H1 Y4 H4 71.9(3)
H2 Y4 H4 68.7(3)
H3 Y4 H4 133.3(3)
C37 Y4 H8 99.8(3)
C41 Y4 H8 131.7(3)
C38 Y4 H8 89.8(3)
C40 Y4 H8 140.9(3)
C39 Y4 H8 111.5(3)
Y3 Y4 H8 83.9(2)
Y2 Y4 H8 93.7(2)
C45 Y4 H8 138.6(2)
Y1 Y4 H8 33.0(2)
H1 Y4 H8 64.1(3)
H2 Y4 H8 120.4(3)
H3 Y4 H8 99.3(3)
H4 Y4 H8 84.6(4)
C12 Si1 C1 109.6(5)
C12 Si1 C11 108.0(6)
C1 Si1 C11 113.1(4)
C12 Si1 C10 108.4(5)
C1 Si1 C10 112.2(4)
C11 Si1 C10 105.4(6)
C13 Si2 C23 114.7(5)
C13 Si2 C22 111.0(5)
C23 Si2 C22 106.2(5)
C13 Si2 C24 107.9(3)
C23 Si2 C24 106.7(5)
C22 Si2 C24 110.2(5)
C35 Si3 C34 108.0(5)
C35 Si3 C36 107.3(5)
C34 Si3 C36 110.4(6)
C35 Si3 C25 113.2(5)
C34 Si3 C25 111.6(4)
C36 Si3 C25 106.3(4)
C48 Si4 C46 105.6(5)
C48 Si4 C37 113.6(6)
C46 Si4 C37 112.7(4)
C48 Si4 C47 105.5(5)
C46 Si4 C47 109.2(5)
C37 Si4 C47 109.9(4)
C49 O1 C52 108.8(3)
C49 O1 Y1 122.5(3)
C52 O1 Y1 128.6(3)
C2 C1 C5 106.8(3)
C2 C1 Si1 129.3(3)
C5 C1 Si1 123.6(3)
C2 C1 Y1 75.2(2)
C5 C1 Y1 73.7(2)
Si1 C1 Y1 121.4(3)
C3 C2 C1 107.8(3)
C3 C2 C6 124.6(4)
C1 C2 C6 127.1(4)
C3 C2 Y1 73.9(3)
C1 C2 Y1 73.3(2)
C6 C2 Y1 124.7(5)
C4 C3 C2 108.8(3)
C4 C3 C7 124.2(3)
C2 C3 C7 126.5(3)
C4 C3 Y1 73.4(3)
C2 C3 Y1 75.0(3)
C7 C3 Y1 124.1(3)
C3 C4 C5 107.8(3)
C3 C4 C8 125.5(4)
C5 C4 C8 126.4(4)
C3 C4 Y1 75.5(3)
C5 C4 Y1 74.4(3)
C8 C4 Y1 120.4(5)
C4 C5 C1 108.7(3)
C4 C5 C9 124.6(3)
C1 C5 C9 126.3(3)
C4 C5 Y1 74.2(2)
C1 C5 Y1 74.6(2)
C9 C5 Y1 122.6(3)
C2 C6 H6A 111.7(9)
C2 C6 H6B 111.6(9)
H6A C6 H6B 106.4(14)
C2 C6 H6C 113.0(8)
H6A C6 H6C 106.7(14)
H6B C6 H6C 107.1(13)
C3 C7 H7A 110.0(7)
C3 C7 H7B 109.7(7)
H7A C7 H7B 108.2(9)
C3 C7 H7C 111.4(8)
H7A C7 H7C 108.7(9)
H7B C7 H7C 108.7(9)
C3 C7 H7D 110.6(7)
H7A C7 H7D 134.4(10)
H7B C7 H7D 76.3(12)
H7C C7 H7D 35.5(13)
C3 C7 H7E 112.0(7)
H7A C7 H7E 36.1(10)
H7B C7 H7E 132.9(11)
H7C C7 H7E 75.1(12)
H7D C7 H7E 107.6(9)
C3 C7 H7F 109.6(7)
H7A C7 H7F 76.7(11)
H7B C7 H7F 34.2(11)
H7C C7 H7F 133.2(12)
H7D C7 H7F 107.8(9)
H7E C7 H7F 109.1(9)
C4 C8 H8A 113.1(10)
C4 C8 H8B 110.5(8)
H8A C8 H8B 108.1(13)
C4 C8 H8C 111.7(8)
H8A C8 H8C 107.5(14)
H8B C8 H8C 105.6(14)
C5 C9 H9A 110.6(7)
C5 C9 H9B 110.2(8)
H9A C9 H9B 107.3(9)
C5 C9 H9C 112.1(8)
H9A C9 H9C 108.2(10)
H9B C9 H9C 108.3(10)
C5 C9 H9D 111.3(6)
H9A C9 H9D 135.4(10)
H9B C9 H9D 71.2(12)
H9C C9 H9D 40.5(13)
C5 C9 H9E 110.6(7)
H9A C9 H9E 43.5(11)
H9B C9 H9E 136.7(10)
H9C C9 H9E 68.4(12)
H9D C9 H9E 106.3(9)
C5 C9 H9F 111.3(6)
H9A C9 H9F 68.2(11)
H9B C9 H9F 41.6(10)
H9C C9 H9F 134.2(10)
H9D C9 H9F 108.7(8)
H9E C9 H9F 108.3(8)
Si1 C10 H10A 112.5(9)
Si1 C10 H10B 107.0(9)
H10A C10 H10B 104.5(14)
Si1 C10 H10C 115.0(9)
H10A C10 H10C 109.5(16)
H10B C10 H10C 107.7(12)
Si1 C11 H11A 114.4(10)
Si1 C11 H11B 109.3(10)
H11A C11 H11B 105.3(13)
Si1 C11 H11C 113.5(10)
H11A C11 H11C 103.2(14)
H11B C11 H11C 110.7(14)
Si1 C12 H12A 111.0(10)
Si1 C12 H12B 111.4(11)
H12A C12 H12B 104.7(14)
Si1 C12 H12C 112.6(10)
H12A C12 H12C 107.0(15)
H12B C12 H12C 109.9(14)
C17 C13 C14 107.0(3)
C17 C13 Si2 123.0(3)
C14 C13 Si2 128.4(3)
C17 C13 Y2 74.7(2)
C14 C13 Y2 75.8(2)
Si2 C13 Y2 126.4(2)
C15 C14 C13 107.7(3)
C15 C14 C18 124.4(5)
C13 C14 C18 127.8(5)
C15 C14 Y2 74.8(2)
C13 C14 Y2 72.3(2)
C18 C14 Y2 121.8(4)
C16 C15 C14 108.2(3)
C16 C15 C19 123.8(5)
C14 C15 C19 127.6(5)
C16 C15 Y2 73.9(2)
C14 C15 Y2 73.7(2)
C19 C15 Y2 123.5(4)
C17 C16 C15 108.0(3)
C17 C16 C20 127.4(4)
C15 C16 C20 124.6(4)
C17 C16 Y2 73.3(2)
C15 C16 Y2 74.8(2)
C20 C16 Y2 119.7(3)
C16 C17 C13 109.1(3)
C16 C17 C21 124.3(3)
C13 C17 C21 126.6(3)
C16 C17 Y2 75.5(2)
C13 C17 Y2 73.3(2)
C21 C17 Y2 119.9(2)
C14 C18 H18A 112.7(8)
C14 C18 H18B 111.9(7)
H18A C18 H18B 104.1(12)
C14 C18 H18C 110.9(8)
H18A C18 H18C 110.2(12)
H18B C18 H18C 106.6(13)
C15 C19 H19A 112.8(9)
C15 C19 H19B 113.2(9)
H19A C19 H19B 107.0(14)
C15 C19 H19C 109.5(9)
H19A C19 H19C 108.0(13)
H19B C19 H19C 106.0(13)
C16 C20 H20A 110.5(8)
C16 C20 H20B 112.0(7)
H20A C20 H20B 106.1(9)
C16 C20 H20C 112.5(7)
H20A C20 H20C 108.2(9)
H20B C20 H20C 107.3(9)
C16 C20 H20D 109.2(7)
H20A C20 H20D 57.5(11)
H20B C20 H20D 138.8(9)
H20C C20 H20D 55.4(10)
C16 C20 H20E 112.5(7)
H20A C20 H20E 54.3(11)
H20B C20 H20E 54.5(10)
H20C C20 H20E 135.0(11)
H20D C20 H20E 108.2(9)
C16 C20 H20F 111.0(7)
H20A C20 H20F 138.6(11)
H20B C20 H20F 57.9(10)
H20C C20 H20F 53.8(9)
H20D C20 H20F 107.1(9)
H20E C20 H20F 108.6(9)
C17 C21 H21A 111.2(7)
C17 C21 H21B 110.0(8)
H21A C21 H21B 106.8(9)
C17 C21 H21C 112.3(8)
H21A C21 H21C 109.6(9)
H21B C21 H21C 106.7(9)
C17 C21 H21D 111.5(7)
H21A C21 H21D 73.2(11)
H21B C21 H21D 135.1(10)
H21C C21 H21D 40.3(11)
C17 C21 H21E 110.2(7)
H21A C21 H21E 37.3(10)
H21B C21 H21E 72.6(12)
H21C C21 H21E 134.5(11)
H21D C21 H21E 107.7(9)
C17 C21 H21F 111.1(7)
H21A C21 H21F 133.2(11)
H21B C21 H21F 38.6(11)
H21C C21 H21F 71.0(11)
H21D C21 H21F 108.3(9)
H21E C21 H21F 107.9(9)
Si2 C22 H22A 113.2(10)
Si2 C22 H22B 112.9(10)
H22A C22 H22B 103.3(15)
Si2 C22 H22C 112.8(9)
H22A C22 H22C 105.9(15)
H22B C22 H22C 108.2(16)
Si2 C23 H23A 113.1(9)
Si2 C23 H23B 111.2(11)
H23A C23 H23B 109.6(13)
Si2 C23 H23C 111.1(9)
H23A C23 H23C 105.2(12)
H23B C23 H23C 106.3(13)
Si2 C24 H24A 111.5(9)
Si2 C24 H24B 108.8(8)
H24A C24 H24B 107.5(11)
Si2 C24 H24C 111.8(9)
H24A C24 H24C 109.7(11)
H24B C24 H24C 107.5(11)
Si2 C24 H24D 110.3(7)
H24A C24 H24D 40.7(18)
H24B C24 H24D 137.2(12)
H24C C24 H24D 73.3(17)
Si2 C24 H24E 112.6(7)
H24A C24 H24E 69.4(17)
H24B C24 H24E 39.9(14)
H24C C24 H24E 132.0(13)
H24D C24 H24E 107.0(9)
Si2 C24 H24F 109.6(7)
H24A C24 H24F 134.9(14)
H24B C24 H24F 75.4(15)
H24C C24 H24F 35.4(16)
H24D C24 H24F 106.8(8)
H24E C24 H24F 110.4(9)
C26 C25 C29 107.4(3)
C26 C25 Si3 123.2(4)
C29 C25 Si3 128.7(4)
C26 C25 Y3 75.4(2)
C29 C25 Y3 74.1(2)
Si3 C25 Y3 123.2(3)
C27 C26 C25 108.8(3)
C27 C26 C30 123.2(5)
C25 C26 C30 127.8(4)
C27 C26 Y3 73.9(2)
C25 C26 Y3 72.9(2)
C30 C26 Y3 121.9(3)
C26 C27 C28 107.6(3)
C26 C27 C31 125.9(4)
C28 C27 C31 126.5(3)
C26 C27 Y3 74.8(2)
C28 C27 Y3 73.8(2)
C31 C27 Y3 118.4(2)
C29 C28 C27 108.0(3)
C29 C28 C32 126.8(5)
C27 C28 C32 125.0(4)
C29 C28 Y3 73.8(2)
C27 C28 Y3 74.4(2)
C32 C28 Y3 120.9(3)
C28 C29 C25 108.1(3)
C28 C29 C33 123.8(3)
C25 C29 C33 128.1(3)
C28 C29 Y3 74.5(2)
C25 C29 Y3 73.9(2)
C33 C29 Y3 118.9(2)
C26 C30 H30A 110.5(9)
C26 C30 H30B 112.8(9)
H30A C30 H30B 107.9(14)
C26 C30 H30C 111.8(9)
H30A C30 H30C 103.0(14)
H30B C30 H30C 110.3(13)
C27 C31 H31A 113.1(8)
C27 C31 H31B 110.9(8)
H31A C31 H31B 107.2(9)
C27 C31 H31C 111.3(7)
H31A C31 H31C 107.2(9)
H31B C31 H31C 106.8(9)
C27 C31 H31D 111.2(7)
H31A C31 H31D 39.6(12)
H31B C31 H31D 134.9(11)
H31C C31 H31D 71.8(12)
C27 C31 H31E 112.6(7)
H31A C31 H31E 70.3(12)
H31B C31 H31E 39.9(10)
H31C C31 H31E 132.7(10)
H31D C31 H31E 107.1(9)
C27 C31 H31F 110.8(7)
H31A C31 H31F 132.2(12)
H31B C31 H31F 72.7(11)
H31C C31 H31F 37.2(11)
H31D C31 H31F 106.2(9)
H31E C31 H31F 108.6(9)
C28 C32 H32A 111.9(7)
C28 C32 H32B 114.2(8)
H32A C32 H32B 107.8(14)
C28 C32 H32C 112.4(7)
H32A C32 H32C 103.4(14)
H32B C32 H32C 106.4(12)
C29 C33 Y3 39.47(17)
C29 C33 H33A 110.0(7)
Y3 C33 H33A 144.6(8)
C29 C33 H33B 110.1(7)
Y3 C33 H33B 102.5(9)
H33A C33 H33B 106.8(9)
C29 C33 H33C 113.0(8)
Y3 C33 H33C 80.4(8)
H33A C33 H33C 107.8(9)
H33B C33 H33C 109.1(9)
C29 C33 H33D 111.1(8)
Y3 C33 H33D 148.4(10)
H33A C33 H33D 34.7(13)
H33B C33 H33D 74.2(13)
H33C C33 H33D 130.8(12)
C29 C33 H33E 110.6(8)
Y3 C33 H33E 96.1(12)
H33A C33 H33E 77.3(14)
H33B C33 H33E 134.4(12)
H33C C33 H33E 34.3(13)
H33D C33 H33E 108.5(10)
C29 C33 H33F 111.3(8)
Y3 C33 H33F 81.8(10)
H33A C33 H33F 133.5(12)
H33B C33 H33F 38.0(11)
H33C C33 H33F 74.4(12)
H33D C33 H33F 108.5(10)
H33E C33 H33F 106.6(10)
Si3 C34 H34A 112.5(10)
Si3 C34 H34B 110.1(9)
H34A C34 H34B 108.0(15)
Si3 C34 H34C 111.6(10)
H34A C34 H34C 108.3(17)
H34B C34 H34C 106.0(13)
Si3 C35 H35A 109.8(10)
Si3 C35 H35B 108.0(10)
H35A C35 H35B 106.6(13)
Si3 C35 H35C 117.3(11)
H35A C35 H35C 108.2(15)
H35B C35 H35C 106.4(12)
Si3 C36 H36A 110.7(9)
Si3 C36 H36B 111.0(9)
H36A C36 H36B 103.6(15)
Si3 C36 H36C 112.7(10)
H36A C36 H36C 109.9(16)
H36B C36 H36C 108.5(15)
C41 C37 C38 107.0(3)
C41 C37 Si4 129.0(4)
C38 C37 Si4 123.8(4)
C41 C37 Y4 74.3(2)
C38 C37 Y4 75.9(2)
Si4 C37 Y4 120.2(3)
C39 C38 C37 108.4(4)
C39 C38 C42 124.3(5)
C37 C38 C42 127.2(5)
C39 C38 Y4 75.8(2)
C37 C38 Y4 72.4(2)
C42 C38 Y4 121.7(3)
C38 C39 C40 108.3(3)
C38 C39 C43 127.6(7)
C40 C39 C43 124.0(7)
C38 C39 Y4 73.1(2)
C40 C39 Y4 73.6(2)
C43 C39 Y4 122.4(4)
C41 C40 C39 107.7(4)
C41 C40 C44 127.0(5)
C39 C40 C44 125.1(5)
C41 C40 Y4 72.4(2)
C39 C40 Y4 75.3(3)
C44 C40 Y4 122.5(3)
C40 C41 C37 108.7(3)
C40 C41 C45 122.0(5)
C37 C41 C45 129.3(4)
C40 C41 Y4 76.2(2)
C37 C41 Y4 73.6(2)
C45 C41 Y4 117.4(2)
C38 C42 H42A 112.1(10)
C38 C42 H42B 112.4(9)
H42A C42 H42B 104.0(15)
C38 C42 H42C 112.7(10)
H42A C42 H42C 105.6(12)
H42B C42 H42C 109.5(15)
C39 C43 H43A 112.9(11)
C39 C43 H43B 113.4(10)
H43A C43 H43B 101.4(15)
C39 C43 H43C 112.9(10)
H43A C43 H43C 110.6(15)
H43B C43 H43C 104.7(17)
C40 C44 H44A 110.1(9)
C40 C44 H44B 111.3(8)
H44A C44 H44B 106.2(10)
C40 C44 H44C 113.0(9)
H44A C44 H44C 106.9(10)
H44B C44 H44C 109.0(10)
C40 C44 H44D 109.9(8)
H44A C44 H44D 138.8(12)
H44B C44 H44D 67.1(12)
H44C C44 H44D 47.1(12)
C40 C44 H44E 112.4(8)
H44A C44 H44E 48.6(14)
H44B C44 H44E 135.2(13)
H44C C44 H44E 61.3(12)
H44D C44 H44E 106.0(10)
C40 C44 H44F 112.6(8)
H44A C44 H44F 63.8(13)
H44B C44 H44F 44.7(11)
H44C C44 H44F 133.6(12)
H44D C44 H44F 108.2(9)
H44E C44 H44F 107.4(9)
C41 C45 Y4 40.60(18)
C41 C45 H45A 113.2(9)
Y4 C45 H45A 108.5(14)
C41 C45 H45B 110.2(8)
Y4 C45 H45B 140.3(13)
H45A C45 H45B 108.8(10)
C41 C45 H45C 111.3(8)
Y4 C45 H45C 75.4(9)
H45A C45 H45C 107.4(10)
H45B C45 H45C 105.6(10)
C41 C45 H45D 111.3(9)
Y4 C45 H45D 94.8(14)
H45A C45 H45D 132.6(13)
H45B C45 H45D 69.0(16)
H45C C45 H45D 39.3(15)
C41 C45 H45E 111.8(8)
Y4 C45 H45E 83.4(10)
H45A C45 H45E 39.4(13)
H45B C45 H45E 135.4(12)
H45C C45 H45E 71.9(13)
H45D C45 H45E 107.7(10)
C41 C45 H45F 111.3(8)
Y4 C45 H45F 149.9(10)
H45A C45 H45F 68.5(14)
H45B C45 H45F 44.0(15)
H45C C45 H45F 134.7(13)
H45D C45 H45F 109.0(10)
H45E C45 H45F 105.5(10)
Si4 C46 H46A 118.9(15)
Si4 C46 H46B 109.1(10)
H46A C46 H46B 110(2)
Si4 C46 H46C 109.0(11)
H46A C46 H46C 103.4(19)
H46B C46 H46C 106.1(15)
Si4 C47 H47A 111.8(8)
Si4 C47 H47B 109.2(8)
H47A C47 H47B 107.0(10)
Si4 C47 H47C 112.3(8)
H47A C47 H47C 108.2(10)
H47B C47 H47C 108.2(10)
Si4 C47 H47D 109.2(8)
H47A C47 H47D 41.4(14)
H47B C47 H47D 138.0(12)
H47C C47 H47D 71.9(15)
Si4 C47 H47E 113.6(8)
H47A C47 H47E 68.6(13)
H47B C47 H47E 40.0(12)
H47C C47 H47E 131.1(12)
H47D C47 H47E 107.2(10)
Si4 C47 H47F 110.5(8)
H47A C47 H47F 133.6(13)
H47B C47 H47F 75.6(13)
H47C C47 H47F 35.9(14)
H47D C47 H47F 106.1(10)
H47E C47 H47F 110.0(10)
Si4 C48 H48A 115.3(11)
Si4 C48 H48B 111.2(13)
H48A C48 H48B 105.7(16)
Si4 C48 H48C 113.6(11)
H48A C48 H48C 104.3(17)
H48B C48 H48C 105.9(15)
O1 C49 C50B 106.1(4)
O1 C49 C50A 107.9(6)
C50B C49 C50A 25.2(5)
O1 C49 Y1 36.5(2)
C50B C49 Y1 141.5(4)
C50A C49 Y1 142.6(5)
O1 C49 H49A 109.9(19)
C50B C49 H49A 105(2)
C50A C49 H49A 125(2)
Y1 C49 H49A 87(2)
O1 C49 H49B 106.9(9)
C50B C49 H49B 113.5(10)
C50A C49 H49B 89.5(10)
Y1 C49 H49B 92.3(8)
H49A C49 H49B 115.2(14)
O1 C49 H49C 105.7(18)
C50B C49 H49C 130(2)
C50A C49 H49C 144.2(18)
Y1 C49 H49C 73.0(17)
H49A C49 H49C 27(3)
H49B C49 H49C 92(3)
O1 C49 H49D 121.3(17)
C50B C49 H49D 132.5(17)
C50A C49 H49D 126(2)
Y1 C49 H49D 85.3(18)
H49A C49 H49D 59(3)
H49B C49 H49D 56(3)
H49C C49 H49D 37(3)
C49 C50A C51A 105.0(7)
C49 C50A H50A 113.7(10)
C51A C50A H50A 109.5(10)
C49 C50A H50B 110.5(9)
C51A C50A H50B 105.9(9)
H50A C50A H50B 111.8(12)
C49 C50A H50C 117.7(13)
C51A C50A H50C 124.4(11)
H50A C50A H50C 85.0(19)
H50B C50A H50C 27.9(16)
C49 C50A H50D 83.7(7)
C51A C50A H50D 73.4(9)
H50A C50A H50D 159.9(15)
H50B C50A H50D 49.9(12)
H50C C50A H50D 77.6(11)
C49 C50B C51B 99.0(6)
C49 C50B H50A 85.4(7)
C51B C50B H50A 66.2(10)
C49 C50B H50B 127.1(13)
C51B C50B H50B 119.2(14)
H50A C50B H50B 79.2(11)
C49 C50B H50C 111.3(8)
C51B C50B H50C 107.6(8)
H50A C50B H50C 53.7(13)
H50B C50B H50C 26.7(17)
C49 C50B H50D 114.2(9)
C51B C50B H50D 114.3(9)
H50A C50B H50D 159.3(12)
H50B C50B H50D 83.3(18)
H50C C50B H50D 109.9(10)
C52 C51A C50A 103.0(7)
C52 C51A H51A 114.3(9)
C50A C51A H51A 109.9(9)
C52 C51A H51B 113.5(10)
C50A C51A H51B 106.5(9)
H51A C51A H51B 109.1(11)
C52 C51A H51C 130.8(13)
C50A C51A H51C 123.4(11)
H51A C51A H51C 66.8(18)
H51B C51A H51C 42.3(17)
C52 C51A H51D 91.9(8)
C50A C51A H51D 66.9(10)
H51A C51A H51D 153.2(13)
H51B C51A H51D 51.3(13)
H51C C51A H51D 92.1(13)
C50B C51B C52 100.1(6)
C50B C51B H51A 74.8(10)
C52 C51B H51A 89.5(7)
C50B C51B H51B 138.2(14)
C52 C51B H51B 116.3(13)
H51A C51B H51B 85.2(12)
C50B C51B H51C 110.1(9)
C52 C51B H51C 108.2(8)
H51A C51B H51C 44.1(11)
H51B C51B H51C 41.1(16)
C50B C51B H51D 114.4(9)
C52 C51B H51D 111.9(9)
H51A C51B H51D 153.4(13)
H51B C51B H51D 71.5(17)
H51C C51B H51D 111.5(10)
O1 C52 C51A 111.0(5)
O1 C52 C51B 103.0(5)
C51A C52 C51B 18.5(6)
O1 C52 Y1 32.5(2)
C51A C52 Y1 143.4(5)
C51B C52 Y1 133.2(5)
O1 C52 H52A 111.1(7)
C51A C52 H52A 115.5(9)
C51B C52 H52A 105.5(8)
Y1 C52 H52A 88.4(6)
O1 C52 H52B 105.3(9)
C51A C52 H52B 102.4(13)
C51B C52 H52B 120.9(12)
Y1 C52 H52B 93.3(9)
H52A C52 H52B 110.6(11)

loop_
_geom_bond_atom_site_label_1
_geom_bond_atom_site_label_2
_geom_bond_distance
Y1 O1 2.389(5)
Y1 C5 2.628(5)
Y1 C4 2.625(6)
Y1 C1 2.639(5)
Y1 C3 2.651(6)
Y1 C2 2.665(6)
Y1 C49 3.389(5)
Y1 C52 3.476(5)
Y1 Y2 3.670(6)
Y1 Y4 3.683(5)
Y1 Y3 3.702(5)
Y1 H1 2.163(10)
Y1 H6 2.203(8)
Y1 H7 2.182(9)
Y1 H8 2.197(8)
Y2 C13 2.590(6)
Y2 C17 2.609(5)
Y2 C16 2.638(5)
Y2 C14 2.635(5)
Y2 C15 2.649(4)
Y2 Y3 3.430(4)
Y2 Y4 3.492(4)
Y2 H52A 3.024(10)
Y2 H1 2.183(9)
Y2 H2 2.342(8)
Y2 H3 2.216(8)
Y2 H5 2.127(8)
Y2 H7 2.165(11)
Y3 C25 2.608(4)
Y3 C29 2.611(5)
Y3 C28 2.621(5)
Y3 C27 2.629(4)
Y3 C26 2.640(4)
Y3 Y4 3.432(4)
Y3 C33 3.596(6)
Y3 H1 2.229(8)
Y3 H2 2.368(9)
Y3 H4 2.133(8)
Y3 H5 2.149(8)
Y3 H6 2.138(10)
Y4 C37 2.596(4)
Y4 C41 2.606(5)
Y4 C38 2.642(4)
Y4 C40 2.655(5)
Y4 C39 2.677(5)
Y4 C45 3.555(6)
Y4 H1 2.195(7)
Y4 H2 2.329(9)
Y4 H3 2.196(8)
Y4 H4 2.139(8)
Y4 H8 2.191(11)
Si1 C12 1.865(11)
Si1 C1 1.867(7)
Si1 C11 1.871(9)
Si1 C10 1.891(10)
Si2 C13 1.864(8)
Si2 C23 1.864(9)
Si2 C22 1.894(8)
Si2 C24 1.888(8)
Si3 C35 1.862(13)
Si3 C34 1.882(10)
Si3 C36 1.890(8)
Si3 C25 1.888(6)
Si4 C48 1.855(11)
Si4 C46 1.870(11)
Si4 C37 1.866(8)
Si4 C47 1.874(7)
O1 C49 1.442(6)
O1 C52 1.441(6)
C1 C2 1.440(5)
C1 C5 1.436(5)
C2 C3 1.426(5)
C2 C6 1.493(7)
C3 C4 1.416(5)
C3 C7 1.521(5)
C4 C5 1.423(5)
C4 C8 1.521(7)
C5 C9 1.507(5)
C6 H6A 1.04(2)
C6 H6B 1.11(3)
C6 H6C 1.08(2)
C7 H7A 1.078(8)
C7 H7B 1.079(9)
C7 H7C 1.075(8)
C7 H7D 1.086(8)
C7 H7E 1.070(8)
C7 H7F 1.078(9)
C8 H8A 1.00(3)
C8 H8B 1.085(18)
C8 H8C 1.02(2)
C9 H9A 1.083(8)
C9 H9B 1.083(9)
C9 H9C 1.075(8)
C9 H9D 1.079(8)
C9 H9E 1.088(8)
C9 H9F 1.069(8)
C10 H10A 1.11(3)
C10 H10B 1.111(14)
C10 H10C 0.99(3)
C11 H11A 1.14(2)
C11 H11B 1.063(19)
C11 H11C 1.04(3)
C12 H12A 1.08(3)
C12 H12B 1.03(2)
C12 H12C 1.07(3)
C13 C17 1.435(4)
C13 C14 1.438(5)
C14 C15 1.435(5)
C14 C18 1.500(7)
C15 C16 1.424(5)
C15 C19 1.502(8)
C16 C17 1.412(5)
C16 C20 1.500(5)
C17 C21 1.511(5)
C18 H18A 1.07(2)
C18 H18B 1.103(17)
C18 H18C 1.04(3)
C19 H19A 1.11(2)
C19 H19B 1.08(3)
C19 H19C 1.094(17)
C20 H20A 1.090(8)
C20 H20B 1.088(8)
C20 H20C 1.072(8)
C20 H20D 1.089(8)
C20 H20E 1.073(8)
C20 H20F 1.084(8)
C21 H21A 1.076(9)
C21 H21B 1.094(8)
C21 H21C 1.073(8)
C21 H21D 1.080(8)
C21 H21E 1.085(8)
C21 H21F 1.077(8)
C22 H22A 1.00(3)
C22 H22B 1.02(2)
C22 H22C 1.07(2)
C23 H23A 1.09(2)
C23 H23B 1.03(3)
C23 H23C 1.16(2)
C24 H24A 1.069(9)
C24 H24B 1.097(9)
C24 H24C 1.071(9)
C24 H24D 1.089(8)
C24 H24E 1.065(9)
C24 H24F 1.087(8)
C25 C26 1.431(5)
C25 C29 1.437(5)
C26 C27 1.422(5)
C26 C30 1.537(7)
C27 C28 1.439(5)
C27 C31 1.502(5)
C28 C29 1.429(5)
C28 C32 1.479(7)
C29 C33 1.513(6)
C30 H30A 1.073(15)
C30 H30B 1.01(2)
C30 H30C 1.04(3)
C31 H31A 1.079(9)
C31 H31B 1.087(9)
C31 H31C 1.091(8)
C31 H31D 1.097(8)
C31 H31E 1.070(8)
C31 H31F 1.088(8)
C32 H32A 1.07(2)
C32 H32B 1.04(2)
C32 H32C 1.098(19)
C33 H33A 1.086(8)
C33 H33B 1.086(8)
C33 H33C 1.074(8)
C33 H33D 1.072(9)
C33 H33E 1.087(9)
C33 H33F 1.083(9)
C34 H34A 1.09(3)
C34 H34B 1.064(16)
C34 H34C 1.03(2)
C35 H35A 1.138(16)
C35 H35B 1.133(14)
C35 H35C 0.93(3)
C36 H36A 1.06(3)
C36 H36B 1.073(18)
C36 H36C 1.04(4)
C37 C41 1.440(5)
C37 C38 1.431(5)
C38 C39 1.425(5)
C38 C42 1.489(8)
C39 C40 1.430(6)
C39 C43 1.490(8)
C40 C41 1.421(6)
C40 C44 1.502(7)
C41 C45 1.500(6)
C42 H42A 1.070(14)
C42 H42B 1.15(2)
C42 H42C 1.08(2)
C43 H43A 1.06(2)
C43 H43B 1.14(4)
C43 H43C 1.06(2)
C44 H44A 1.097(9)
C44 H44B 1.084(9)
C44 H44C 1.069(9)
C44 H44D 1.095(9)
C44 H44E 1.081(9)
C44 H44F 1.075(9)
C45 H45A 1.072(9)
C45 H45B 1.087(9)
C45 H45C 1.092(9)
C45 H45D 1.077(9)
C45 H45E 1.093(9)
C45 H45F 1.080(9)
C46 H46A 1.04(4)
C46 H46B 1.08(2)
C46 H46C 1.07(2)
C47 H47A 1.079(9)
C47 H47B 1.096(9)
C47 H47C 1.073(9)
C47 H47D 1.106(9)
C47 H47E 1.061(9)
C47 H47F 1.084(9)
C48 H48A 1.06(3)
C48 H48B 1.08(2)
C48 H48C 1.10(3)
C49 C50B 1.484(8)
C49 C50A 1.512(9)
C49 H49A 1.055(10)
C49 H49B 1.052(10)
C49 H49C 1.077(11)
C49 H49D 1.072(11)
C50A C51A 1.563(9)
C50A H50A 1.051(10)
C50A H50B 1.076(10)
C50A H50C 0.974(17)
C50A H50D 1.696(15)
C50B C51B 1.526(8)
C50B H50A 1.695(16)
C50B H50B 0.889(17)
C50B H50C 1.101(9)
C50B H50D 1.054(9)
C51A C52 1.489(8)
C51A H51A 1.067(10)
C51A H51B 1.082(9)
C51A H51C 0.838(15)
C51A H51D 1.522(15)
C51B C52 1.536(8)
C51B H51A 1.532(16)
C51B H51B 0.985(17)
C51B H51C 1.079(9)
C51B H51D 1.055(9)
C52 H52A 1.054(9)
C52 H52B 1.064(9)
